data_4514000
loop_
_publ_author_name
'Yan, Wei'
'Zhang, Chuanlei'
'Chen, Shuguang'
'Han, Lijuan'
'Zheng, Hegen'

_publ_section_title
;
 Two Lanthanide Metal-Organic Frameworks as Remarkably Selective and
 Sensitive Bifunctional Luminescence Sensor for Metal Ions and Small
 Organic Molecules.
;
_journal_name_full 'ACS applied materials &amp; interfaces'
_journal_paper_doi 10.1021/acsami.6b14563
_journal_year 2017
_chemical_formula_sum 'C25 H17 Eu N3 O10'
_chemical_formula_weight 671.38
_space_group_crystal_system monoclinic
_space_group_IT_number 14
_space_group_name_Hall '-P 2yn'
_space_group_name_H-M_alt 'P 1 21/n 1'
_symmetry_space_group_name_Hall '-P 2yn'
_symmetry_space_group_name_H-M 'P 1 21/n 1'
_atom_sites_solution_hydrogens mixed
_audit_creation_method SHELXL-2014/7
_cell_angle_alpha 90
_cell_angle_beta 94.139(2)
_cell_angle_gamma 90
_cell_formula_units_Z 4
_cell_length_a 10.6381(13)
_cell_length_b 18.837(2)
_cell_length_c 12.0604(15)
_cell_measurement_reflns_used 9798
_cell_measurement_temperature 296(2)
_cell_measurement_theta_max 27.63
_cell_measurement_theta_min 2.20
_cell_volume 2410.5(5)
_computing_structure_refinement 'SHELXL-2014/7 (Sheldrick, 2014)'
_diffrn_ambient_temperature 296(2)
_diffrn_measured_fraction_theta_full 0.997
_diffrn_measured_fraction_theta_max 0.997
_diffrn_measurement_device_type 'CCD area detector'
_diffrn_measurement_method 'phi and omega scans'
_diffrn_radiation_type MoK\a
_diffrn_radiation_wavelength 0.71073
_diffrn_reflns_av_R_equivalents 0.0433
_diffrn_reflns_av_unetI/netI 0.0360
_diffrn_reflns_Laue_measured_fraction_full 0.997
_diffrn_reflns_Laue_measured_fraction_max 0.997
_diffrn_reflns_limit_h_max 12
_diffrn_reflns_limit_h_min -11
_diffrn_reflns_limit_k_max 22
_diffrn_reflns_limit_k_min -22
_diffrn_reflns_limit_l_max 14
_diffrn_reflns_limit_l_min -14
_diffrn_reflns_number 17555
_diffrn_reflns_point_group_measured_fraction_full 0.997
_diffrn_reflns_point_group_measured_fraction_max 0.997
_diffrn_reflns_theta_full 24.997
_diffrn_reflns_theta_max 24.997
_diffrn_reflns_theta_min 2.009
_exptl_absorpt_coefficient_mu 2.669
_exptl_crystal_colour yellow
_exptl_crystal_density_diffrn 1.850
_exptl_crystal_description block
_exptl_crystal_F_000 1324
_exptl_crystal_size_max 0.200
_exptl_crystal_size_mid 0.160
_exptl_crystal_size_min 0.120
_refine_diff_density_max 1.255
_refine_diff_density_min -1.091
_refine_diff_density_rms 0.103
_refine_ls_extinction_method none
_refine_ls_goodness_of_fit_ref 1.047
_refine_ls_hydrogen_treatment constr
_refine_ls_matrix_type full
_refine_ls_number_parameters 352
_refine_ls_number_reflns 4231
_refine_ls_number_restraints 1
_refine_ls_restrained_S_all 1.048
_refine_ls_R_factor_all 0.0299
_refine_ls_R_factor_gt 0.0272
_refine_ls_shift/su_max 0.000
_refine_ls_shift/su_mean 0.000
_refine_ls_structure_factor_coef Fsqd
_refine_ls_weighting_details 'w=1/[\s^2^(Fo^2^)+(0.0371P)^2^+2.3707P] where P=(Fo^2^+2Fc^2^)/3'
_refine_ls_weighting_scheme calc
_refine_ls_wR_factor_gt 0.0694
_refine_ls_wR_factor_ref 0.0710
_reflns_Friedel_coverage 0.000
_reflns_number_gt 3865
_reflns_number_total 4231
_reflns_threshold_expression 'I > 2\s(I)'
_cod_data_source_file am6b14563_si_002.cif
_cod_data_source_block 1
_cod_database_code 4514000
_shelx_shelxl_version_number 2014/7
_shelx_space_group_comment
;
The symmetry employed for this shelxl refinement is uniquely defined
by the following loop, which should always be used as a source of
symmetry information in preference to the above space-group names.
They are only intended as comments.
;
_shelx_estimated_absorpt_t_min 0.617
_shelx_estimated_absorpt_t_max 0.740

loop_
_space_group_symop_operation_xyz
'x, y, z'
'-x+1/2, y+1/2, -z+1/2'
'-x, -y, -z'
'x-1/2, -y-1/2, z-1/2'

loop_
_atom_site_label
_atom_site_type_symbol
_atom_site_fract_x
_atom_site_fract_y
_atom_site_fract_z
_atom_site_U_iso_or_equiv
_atom_site_adp_type
_atom_site_occupancy
_atom_site_site_symmetry_order
_atom_site_calc_flag
_atom_site_refinement_flags_posn
_atom_site_refinement_flags_adp
Eu1 Eu 0.37984(2) 0.03950(2) 0.09976(2) 0.01630(8) Uani 1 1 d . .
N1 N 0.6440(5) 0.2451(5) 0.4897(5) 0.109(3) Uani 1 1 d . .
N2 N -0.3826(3) 0.2731(2) 0.1686(3) 0.0496(10) Uani 1 1 d . .
N3 N 0.2784(4) -0.0638(2) 0.2489(3) 0.0501(10) Uani 1 1 d . U
O1 O 0.3842(2) 0.13682(15) 0.2389(2) 0.0386(7) Uani 1 1 d . .
O1W O 0.8770(3) 0.2031(2) 0.5560(4) 0.0832(14) Uani 1 1 d . .
H1WB H 0.7982 0.1982 0.5409 0.100 Uiso 1 1 d R U
H1WA H 0.8970 0.1862 0.6202 0.125 Uiso 1 1 d R U
H1WC H 0.8961 0.2469 0.5548 0.125 Uiso 1 1 d R U
O2 O 0.2020(2) 0.10754(13) 0.1561(2) 0.0320(6) Uani 1 1 d . .
O3 O 0.5877(3) 0.03980(14) 0.1754(2) 0.0350(7) Uani 1 1 d . .
O4 O 0.7293(2) -0.00972(14) 0.0703(2) 0.0288(6) Uani 1 1 d . .
O5 O 0.0331(2) 0.42676(12) 0.4487(2) 0.0258(5) Uani 1 1 d . .
O6 O -0.1083(2) 0.34871(12) 0.4877(2) 0.0315(6) Uani 1 1 d . .
O7 O 0.3742(4) -0.0272(2) 0.2787(3) 0.0642(10) Uani 1 1 d . U
O8 O 0.2209(3) -0.04900(15) 0.1563(3) 0.0454(8) Uani 1 1 d . .
O9 O 0.2423(4) -0.11112(19) 0.3086(3) 0.0791(13) Uani 1 1 d . .
C1 C 0.5948(5) 0.3011(5) 0.4474(6) 0.097(3) Uani 1 1 d . .
H1 H 0.6441 0.3417 0.4440 0.116 Uiso 1 1 calc R U
C2 C 0.4699(4) 0.3037(3) 0.4062(4) 0.0574(14) Uani 1 1 d . .
H2 H 0.4362 0.3457 0.3762 0.069 Uiso 1 1 calc R U
C3 C 0.3949(4) 0.2432(3) 0.4099(3) 0.0426(11) Uani 1 1 d . .
C4 C 0.4482(5) 0.1823(3) 0.4582(4) 0.0681(18) Uani 1 1 d . .
H4 H 0.4013 0.1409 0.4636 0.082 Uiso 1 1 calc R U
C5 C 0.5750(8) 0.1852(5) 0.4986(5) 0.099(3) Uani 1 1 d . .
H5 H 0.6124 0.1452 0.5321 0.119 Uiso 1 1 calc R U
C6 C 0.2595(3) 0.24640(19) 0.3685(3) 0.0273(8) Uani 1 1 d . .
C7 C 0.1872(3) 0.30023(19) 0.4124(3) 0.0253(7) Uani 1 1 d . .
H7 H 0.2263 0.3317 0.4632 0.030 Uiso 1 1 calc R U
C8 C 0.0593(3) 0.30848(17) 0.3830(3) 0.0216(7) Uani 1 1 d . .
C9 C 0.0000(3) 0.26180(17) 0.3051(3) 0.0221(7) Uani 1 1 d . .
C10 C 0.0723(3) 0.20911(18) 0.2606(3) 0.0249(7) Uani 1 1 d . .
H10 H 0.0332 0.1780 0.2090 0.030 Uiso 1 1 calc R U
C11 C 0.2003(3) 0.20053(18) 0.2894(3) 0.0253(7) Uani 1 1 d . .
C12 C -0.1351(3) 0.26735(18) 0.2630(3) 0.0251(7) Uani 1 1 d . .
C13 C -0.1852(4) 0.3302(2) 0.2195(4) 0.0377(9) Uani 1 1 d . .
H13 H -0.1377 0.3717 0.2223 0.045 Uiso 1 1 calc R U
C14 C -0.3074(4) 0.3299(3) 0.1720(4) 0.0514(12) Uani 1 1 d . .
H14 H -0.3392 0.3719 0.1404 0.062 Uiso 1 1 calc R U
C15 C -0.3349(4) 0.2140(2) 0.2112(4) 0.0458(11) Uani 1 1 d . .
H15 H -0.3857 0.1738 0.2095 0.055 Uiso 1 1 calc R U
C16 C -0.2119(4) 0.2085(2) 0.2586(4) 0.0350(9) Uani 1 1 d . .
H16 H -0.1819 0.1654 0.2871 0.042 Uiso 1 1 calc R U
C17 C 0.2671(3) 0.14485(18) 0.2258(3) 0.0250(7) Uani 1 1 d . .
C18 C 0.6945(3) 0.01496(19) 0.1598(3) 0.0250(7) Uani 1 1 d . .
C19 C 0.7870(3) 0.01399(19) 0.2595(3) 0.0264(8) Uani 1 1 d . .
C20 C 0.7439(4) 0.0170(3) 0.3652(3) 0.0398(10) Uani 1 1 d . .
H20 H 0.6584 0.0233 0.3735 0.048 Uiso 1 1 calc R U
C21 C 0.8268(4) 0.0107(3) 0.4584(3) 0.0449(11) Uani 1 1 d . .
H21 H 0.7954 0.0110 0.5284 0.054 Uiso 1 1 calc R U
C22 C 0.9558(4) 0.0039(2) 0.4502(3) 0.0316(8) Uani 1 1 d . .
C23 C 0.9973(4) 0.0050(3) 0.3437(3) 0.0457(11) Uani 1 1 d . .
H23 H 1.0835 0.0035 0.3352 0.055 Uiso 1 1 calc R U
C24 C 0.9149(4) 0.0083(3) 0.2500(3) 0.0411(10) Uani 1 1 d . .
H24 H 0.9459 0.0067 0.1799 0.049 Uiso 1 1 calc R U
C25 C -0.0109(3) 0.36444(16) 0.4417(3) 0.0202(7) Uani 1 1 d . .

loop_
_atom_site_aniso_label
_atom_site_aniso_U_11
_atom_site_aniso_U_22
_atom_site_aniso_U_33
_atom_site_aniso_U_23
_atom_site_aniso_U_13
_atom_site_aniso_U_12
Eu1 0.01449(11) 0.02220(11) 0.01230(11) -0.00028(6) 0.00160(7) 0.00292(6)
N1 0.048(3) 0.202(8) 0.072(4) -0.085(5) -0.030(3) 0.046(4)
N2 0.0246(18) 0.065(3) 0.057(3) -0.014(2) -0.0106(17) 0.0019(18)
N3 0.071(3) 0.045(2) 0.039(2) 0.0118(18) 0.034(2) 0.0096(19)
O1 0.0217(14) 0.0512(16) 0.0423(16) -0.0225(13) -0.0010(12) 0.0098(12)
O1W 0.040(2) 0.086(3) 0.118(3) 0.055(3) -0.030(2) -0.0278(19)
O2 0.0228(13) 0.0378(14) 0.0354(15) -0.0157(12) 0.0019(11) 0.0051(11)
O3 0.0209(14) 0.0531(17) 0.0295(15) -0.0112(12) -0.0093(12) 0.0110(11)
O4 0.0227(13) 0.0442(14) 0.0191(13) -0.0054(11) -0.0021(10) 0.0027(11)
O5 0.0240(13) 0.0241(12) 0.0298(14) -0.0045(10) 0.0052(10) -0.0027(10)
O6 0.0309(14) 0.0264(12) 0.0398(15) -0.0038(11) 0.0188(12) -0.0033(11)
O7 0.087(3) 0.075(2) 0.0297(18) 0.0104(16) 0.0034(18) -0.013(2)
O8 0.0377(18) 0.0439(16) 0.057(2) 0.0084(15) 0.0205(16) 0.0013(13)
O9 0.117(4) 0.057(2) 0.070(3) 0.030(2) 0.051(2) 0.004(2)
C1 0.025(3) 0.186(8) 0.078(4) -0.083(5) -0.006(3) 0.000(4)
C2 0.022(2) 0.093(4) 0.057(3) -0.037(3) -0.001(2) -0.003(2)
C3 0.027(2) 0.072(3) 0.028(2) -0.024(2) -0.0062(17) 0.022(2)
C4 0.069(4) 0.096(4) 0.036(3) -0.025(3) -0.020(2) 0.046(3)
C5 0.092(5) 0.152(7) 0.046(3) -0.042(4) -0.030(4) 0.094(5)
C6 0.0209(18) 0.0382(19) 0.0228(19) -0.0051(15) 0.0014(15) 0.0057(15)
C7 0.0224(18) 0.0292(17) 0.0242(18) -0.0075(15) 0.0007(14) 0.0010(14)
C8 0.0207(17) 0.0238(16) 0.0206(17) -0.0023(13) 0.0044(13) -0.0035(14)
C9 0.0196(17) 0.0241(16) 0.0231(18) -0.0037(13) 0.0037(14) -0.0004(13)
C10 0.0226(18) 0.0260(17) 0.0261(18) -0.0081(14) 0.0015(14) -0.0010(14)
C11 0.0254(18) 0.0291(17) 0.0217(18) -0.0015(14) 0.0047(14) 0.0040(14)
C12 0.0200(17) 0.0316(18) 0.0240(19) -0.0097(15) 0.0039(14) 0.0009(14)
C13 0.032(2) 0.0332(19) 0.047(2) -0.0031(18) -0.0064(18) 0.0032(16)
C14 0.035(2) 0.053(3) 0.064(3) -0.002(2) -0.012(2) 0.009(2)
C15 0.029(2) 0.053(3) 0.054(3) -0.019(2) 0.002(2) -0.011(2)
C16 0.028(2) 0.032(2) 0.045(2) -0.0092(17) 0.0018(17) -0.0026(15)
C17 0.0235(18) 0.0290(17) 0.0230(18) -0.0027(14) 0.0043(14) 0.0033(14)
C18 0.0219(18) 0.0294(17) 0.0229(19) -0.0039(15) -0.0044(14) 0.0010(14)
C19 0.0233(19) 0.0331(18) 0.0216(18) -0.0043(15) -0.0063(15) 0.0030(15)
C20 0.023(2) 0.071(3) 0.025(2) -0.009(2) -0.0038(16) 0.013(2)
C21 0.030(2) 0.085(3) 0.019(2) -0.014(2) -0.0024(16) 0.011(2)
C22 0.027(2) 0.044(2) 0.0221(19) -0.0070(16) -0.0084(16) 0.0045(16)
C23 0.020(2) 0.087(3) 0.029(2) -0.002(2) -0.0037(17) 0.008(2)
C24 0.027(2) 0.075(3) 0.021(2) -0.003(2) -0.0013(16) 0.005(2)
C25 0.0198(16) 0.0207(15) 0.0195(17) -0.0008(13) -0.0026(13) 0.0001(13)

loop_
_atom_type_symbol
_atom_type_description
_atom_type_scat_dispersion_real
_atom_type_scat_dispersion_imag
_atom_type_scat_source
C C 0.0033 0.0016 'International Tables Vol C Tables 4.2.6.8 and 6.1.1.4'
H H 0.0000 0.0000 'International Tables Vol C Tables 4.2.6.8 and 6.1.1.4'
N N 0.0061 0.0033 'International Tables Vol C Tables 4.2.6.8 and 6.1.1.4'
O O 0.0106 0.0060 'International Tables Vol C Tables 4.2.6.8 and 6.1.1.4'
Eu Eu -0.1578 3.6682 'International Tables Vol C Tables 4.2.6.8 and 6.1.1.4'

loop_
_geom_angle_atom_site_label_1
_geom_angle_atom_site_label_2
_geom_angle_atom_site_label_3
_geom_angle
_geom_angle_site_symmetry_1
_geom_angle_site_symmetry_3
O3 Eu1 O4 137.49(9) . 3_655
O3 Eu1 O5 74.12(8) . 2_545
O4 Eu1 O5 75.64(8) 3_655 2_545
O3 Eu1 O2 128.82(9) . .
O4 Eu1 O2 91.41(8) 3_655 .
O5 Eu1 O2 149.00(8) 2_545 .
O3 Eu1 O1 76.28(9) . .
O4 Eu1 O1 138.56(9) 3_655 .
O5 Eu1 O1 145.80(9) 2_545 .
O2 Eu1 O1 52.89(8) . .
O3 Eu1 O7 75.21(12) . .
O4 Eu1 O7 126.26(11) 3_655 .
O5 Eu1 O7 78.42(11) 2_545 .
O2 Eu1 O7 87.48(12) . .
O1 Eu1 O7 77.80(11) . .
O3 Eu1 O8 122.37(11) . .
O4 Eu1 O8 77.17(10) 3_655 .
O5 Eu1 O8 75.97(8) 2_545 .
O2 Eu1 O8 73.71(9) . .
O1 Eu1 O8 106.71(10) . .
O7 Eu1 O8 51.09(12) . .
O3 Eu1 O6 97.23(9) . 4_665
O4 Eu1 O6 76.77(9) 3_655 4_665
O5 Eu1 O6 125.08(8) 2_545 4_665
O2 Eu1 O6 77.16(9) . 4_665
O1 Eu1 O6 75.25(10) . 4_665
O7 Eu1 O6 153.03(11) . 4_665
O8 Eu1 O6 140.01(10) . 4_665
O3 Eu1 O5 69.51(9) . 4_665
O4 Eu1 O5 75.10(8) 3_655 4_665
O5 Eu1 O5 76.98(8) 2_545 4_665
O2 Eu1 O5 127.36(8) . 4_665
O1 Eu1 O5 108.05(9) . 4_665
O7 Eu1 O5 141.23(11) . 4_665
O8 Eu1 O5 145.12(9) . 4_665
O6 Eu1 O5 50.33(7) 4_665 4_665
O3 Eu1 C25 81.00(10) . 4_665
O4 Eu1 C25 76.92(9) 3_655 4_665
O5 Eu1 C25 102.10(8) 2_545 4_665
O2 Eu1 C25 102.14(9) . 4_665
O1 Eu1 C25 89.70(10) . 4_665
O7 Eu1 C25 155.13(11) . 4_665
O8 Eu1 C25 153.63(10) . 4_665
O6 Eu1 C25 24.99(8) 4_665 4_665
O5 Eu1 C25 25.57(8) 4_665 4_665
O3 Eu1 Eu1 66.41(7) . 3_655
O4 Eu1 Eu1 71.17(6) 3_655 3_655
O5 Eu1 Eu1 40.35(6) 2_545 3_655
O2 Eu1 Eu1 158.16(6) . 3_655
O1 Eu1 Eu1 135.43(6) . 3_655
O7 Eu1 Eu1 113.28(10) . 3_655
O8 Eu1 Eu1 113.37(7) . 3_655
O6 Eu1 Eu1 85.85(6) 4_665 3_655
O5 Eu1 Eu1 36.63(5) 4_665 3_655
C25 Eu1 Eu1 61.90(6) 4_665 3_655
C1 N1 C5 120.9(6) . .
C15 N2 C14 117.0(4) . .
O9 N3 O7 120.7(5) . .
O9 N3 O8 121.8(5) . .
O7 N3 O8 117.5(4) . .
C17 O1 Eu1 92.0(2) . .
H1WB O1W H1WA 109.5 . .
H1WB O1W H1WC 109.5 . .
H1WA O1W H1WC 109.5 . .
C17 O2 Eu1 94.5(2) . .
C18 O3 Eu1 141.6(2) . .
C18 O4 Eu1 132.9(2) . 3_655
C25 O5 Eu1 162.0(2) . 2
C25 O5 Eu1 91.4(2) . 4_566
Eu1 O5 Eu1 103.02(8) 2 4_566
C25 O6 Eu1 96.65(19) . 4_566
N3 O7 Eu1 95.6(3) . .
N3 O8 Eu1 95.4(3) . .
N1 C1 C2 122.1(8) . .
N1 C1 H1 118.9 . .
C2 C1 H1 118.9 . .
C1 C2 C3 119.7(6) . .
C1 C2 H2 120.2 . .
C3 C2 H2 120.2 . .
C4 C3 C2 118.2(4) . .
C4 C3 C6 122.0(5) . .
C2 C3 C6 119.8(4) . .
C3 C4 C5 117.8(7) . .
C3 C4 H4 121.1 . .
C5 C4 H4 121.1 . .
N1 C5 C4 121.2(6) . .
N1 C5 H5 119.4 . .
C4 C5 H5 119.4 . .
C7 C6 C11 118.2(3) . .
C7 C6 C3 116.5(3) . .
C11 C6 C3 125.3(3) . .
C8 C7 C6 122.6(3) . .
C8 C7 H7 118.7 . .
C6 C7 H7 118.7 . .
C7 C8 C9 119.0(3) . .
C7 C8 C25 118.1(3) . .
C9 C8 C25 122.8(3) . .
C10 C9 C8 118.2(3) . .
C10 C9 C12 117.7(3) . .
C8 C9 C12 124.0(3) . .
C9 C10 C11 123.1(3) . .
C9 C10 H10 118.4 . .
C11 C10 H10 118.4 . .
C10 C11 C6 118.8(3) . .
C10 C11 C17 116.3(3) . .
C6 C11 C17 124.7(3) . .
C16 C12 C13 117.5(3) . .
C16 C12 C9 120.7(3) . .
C13 C12 C9 121.6(3) . .
C14 C13 C12 118.6(4) . .
C14 C13 H13 120.7 . .
C12 C13 H13 120.7 . .
N2 C14 C13 124.0(4) . .
N2 C14 H14 118.0 . .
C13 C14 H14 118.0 . .
N2 C15 C16 123.3(4) . .
N2 C15 H15 118.4 . .
C16 C15 H15 118.4 . .
C12 C16 C15 119.6(4) . .
C12 C16 H16 120.2 . .
C15 C16 H16 120.2 . .
O1 C17 O2 120.6(3) . .
O1 C17 C11 121.4(3) . .
O2 C17 C11 118.0(3) . .
O4 C18 O3 126.4(3) . .
O4 C18 C19 118.0(3) . .
O3 C18 C19 115.6(3) . .
C24 C19 C20 118.3(3) . .
C24 C19 C18 121.9(3) . .
C20 C19 C18 119.7(3) . .
C21 C20 C19 120.7(4) . .
C21 C20 H20 119.7 . .
C19 C20 H20 119.7 . .
C20 C21 C22 121.7(4) . .
C20 C21 H21 119.2 . .
C22 C21 H21 119.2 . .
C23 C22 C21 116.5(3) . .
C23 C22 C22 121.8(4) . 3_756
C21 C22 C22 121.6(5) . 3_756
C24 C23 C22 122.2(4) . .
C24 C23 H23 118.9 . .
C22 C23 H23 118.9 . .
C19 C24 C23 120.5(4) . .
C19 C24 H24 119.7 . .
C23 C24 H24 119.7 . .
O6 C25 O5 120.5(3) . .
O6 C25 C8 120.1(3) . .
O5 C25 C8 119.3(3) . .
O6 C25 Eu1 58.36(17) . 4_566
O5 C25 Eu1 62.99(17) . 4_566
C8 C25 Eu1 167.6(2) . 4_566

loop_
_geom_bond_atom_site_label_1
_geom_bond_atom_site_label_2
_geom_bond_distance
_geom_bond_site_symmetry_2
Eu1 O3 2.330(3) .
Eu1 O4 2.351(2) 3_655
Eu1 O5 2.405(2) 2_545
Eu1 O2 2.423(2) .
Eu1 O1 2.483(3) .
Eu1 O7 2.502(3) .
Eu1 O8 2.504(3) .
Eu1 O6 2.510(2) 4_665
Eu1 O5 2.610(2) 4_665
Eu1 C25 2.929(3) 4_665
Eu1 Eu1 3.9280(4) 3_655
N1 C1 1.268(11) .
N1 C5 1.355(11) .
N2 C15 1.313(6) .
N2 C14 1.335(6) .
N3 O9 1.226(5) .
N3 O7 1.260(6) .
N3 O8 1.266(5) .
O1 C17 1.253(4) .
O1W H1WB 0.8500 .
O1W H1WA 0.8500 .
O1W H1WC 0.8500 .
O2 C17 1.264(4) .
O3 C18 1.256(4) .
O4 C18 1.255(4) .
O4 Eu1 2.351(2) 3_655
O5 C25 1.265(4) .
O5 Eu1 2.405(2) 2
O5 Eu1 2.610(2) 4_566
O6 C25 1.246(4) .
O6 Eu1 2.510(2) 4_566
C1 C2 1.386(7) .
C1 H1 0.9300 .
C2 C3 1.395(7) .
C2 H2 0.9300 .
C3 C4 1.389(7) .
C3 C6 1.492(5) .
C4 C5 1.402(9) .
C4 H4 0.9300 .
C5 H5 0.9300 .
C6 C7 1.400(5) .
C6 C11 1.402(5) .
C7 C8 1.389(5) .
C7 H7 0.9300 .
C8 C9 1.403(5) .
C8 C25 1.499(5) .
C9 C10 1.387(5) .
C9 C12 1.493(5) .
C10 C11 1.390(5) .
C10 H10 0.9300 .
C11 C17 1.507(5) .
C12 C16 1.375(5) .
C12 C13 1.386(5) .
C13 C14 1.383(6) .
C13 H13 0.9300 .
C14 H14 0.9300 .
C15 C16 1.394(6) .
C15 H15 0.9300 .
C16 H16 0.9300 .
C18 C19 1.498(5) .
C19 C24 1.378(5) .
C19 C20 1.386(5) .
C20 C21 1.383(5) .
C20 H20 0.9300 .
C21 C22 1.389(6) .
C21 H21 0.9300 .
C22 C23 1.388(6) .
C22 C22 1.479(7) 3_756
C23 C24 1.381(6) .
C23 H23 0.9300 .
C24 H24 0.9300 .
C25 Eu1 2.929(3) 4_566
